data_2014698
loop_
_publ_author_name
'Filatov, Alexander S.'
'Petrukhina, Marina A.'

_publ_section_title
;
 1,4-Bis(<i>p</i>-tolylethynyl)benzene
;
_journal_issue 3
_journal_name_full 'Acta Crystallographica Section C'
_journal_page_first o193
_journal_page_last o194
_journal_paper_doi 10.1107/S0108270105000983
_journal_volume 61
_journal_year 2005
_chemical_formula_iupac 'C24 H18'
_chemical_formula_moiety 'C24 H18'
_chemical_formula_sum 'C24 H18'
_chemical_formula_weight 306.38
_chemical_melting_point 493
_chemical_name_systematic
;
1,4-Bis(p-tolylethynyl)benzene
;
_space_group_IT_number 14
_symmetry_cell_setting monoclinic
_symmetry_space_group_name_Hall '-P 2ybc'
_symmetry_space_group_name_H-M 'P 1 21/c 1'
_atom_sites_solution_hydrogens difmap
_atom_sites_solution_primary direct
_atom_sites_solution_secondary difmap
_cell_angle_alpha 90
_cell_angle_beta 100.7110(10)
_cell_angle_gamma 90
_cell_formula_units_Z 2
_cell_length_a 14.5478(11)
_cell_length_b 4.9229(4)
_cell_length_c 11.3006(9)
_cell_measurement_reflns_used 3277
_cell_measurement_temperature 173(2)
_cell_measurement_theta_max 28.25
_cell_measurement_theta_min 2.35
_cell_volume 795.22(11)
_computing_cell_refinement SMART
_computing_data_collection 'SMART (Bruker, 1999)'
_computing_data_reduction 'SAINT (Bruker, 1999)'
_computing_molecular_graphics 'ORTEP-3 for Windows (Farrugia, 1997) and SHELXTL (Bruker, 1997)'
_computing_publication_material SHELXTL
_computing_structure_refinement 'SHELXL97 (Sheldrick, 1997)'
_computing_structure_solution 'SHELXS97 (Sheldrick, 1997)'
_diffrn_ambient_temperature 173(2)
_diffrn_measured_fraction_theta_full 0.999
_diffrn_measured_fraction_theta_max 0.942
_diffrn_measurement_device_type 'Bruker SMART APEX CCD area-detector'
_diffrn_measurement_method '0.3\% wide \w exposures'
_diffrn_radiation_monochromator graphite
_diffrn_radiation_source 'fine-focus sealed tube'
_diffrn_radiation_type MoK\a
_diffrn_radiation_wavelength 0.71073
_diffrn_reflns_av_R_equivalents 0.0344
_diffrn_reflns_av_sigmaI/netI 0.0285
_diffrn_reflns_limit_h_max 19
_diffrn_reflns_limit_h_min -19
_diffrn_reflns_limit_k_max 6
_diffrn_reflns_limit_k_min -6
_diffrn_reflns_limit_l_max 14
_diffrn_reflns_limit_l_min -14
_diffrn_reflns_number 6512
_diffrn_reflns_theta_full 27.00
_diffrn_reflns_theta_max 28.25
_diffrn_reflns_theta_min 1.42
_diffrn_standards_decay_% 0
_diffrn_standards_number 0
_exptl_absorpt_coefficient_mu 0.072
_exptl_absorpt_correction_type none
_exptl_crystal_colour colourless
_exptl_crystal_density_diffrn 1.280
_exptl_crystal_density_meas ?
_exptl_crystal_density_method 'not measured'
_exptl_crystal_description plate
_exptl_crystal_F_000 324
_exptl_crystal_size_max 0.27
_exptl_crystal_size_mid 0.12
_exptl_crystal_size_min 0.04
_refine_diff_density_max 0.276
_refine_diff_density_min -0.219
_refine_ls_extinction_method none
_refine_ls_goodness_of_fit_ref 1.015
_refine_ls_hydrogen_treatment refall
_refine_ls_matrix_type full
_refine_ls_number_parameters 145
_refine_ls_number_reflns 1863
_refine_ls_number_restraints 0
_refine_ls_restrained_S_all 1.015
_refine_ls_R_factor_all 0.0577
_refine_ls_R_factor_gt 0.0449
_refine_ls_shift/su_max 0.000
_refine_ls_shift/su_mean 0.000
_refine_ls_structure_factor_coef Fsqd
_refine_ls_weighting_details 'calc w = 1/[\s^2^(Fo^2^)+(0.095P)^2^] where P=(Fo^2^+2Fc^2^)/3'
_refine_ls_weighting_scheme calc
_refine_ls_wR_factor_gt 0.1374
_refine_ls_wR_factor_ref 0.1438
_reflns_number_gt 1358
_reflns_number_total 1863
_reflns_threshold_expression I>2\s(I)
_cod_data_source_file gg1238.cif
_cod_data_source_block I
_cod_depositor_comments
;
The following automatic conversions were performed:

'_exptl_crystal_density_meas' value 'not measured' was changed to '?'
- the value is perceived as not measured.

Automatic conversion script
Id: cif_fix_values 3008 2015-01-20 13:52:24Z robertas 
;
_cod_original_sg_symbol_H-M 'P 21/c'
_cod_database_code 2014698
_cod_database_fobs_code 2014698

loop_
_symmetry_equiv_pos_as_xyz
'x, y, z'
'-x, y+1/2, -z+1/2'
'-x, -y, -z'
'x, -y-1/2, z-1/2'

loop_
_atom_site_label
_atom_site_fract_x
_atom_site_fract_y
_atom_site_fract_z
_atom_site_U_iso_or_equiv
_atom_site_adp_type
_atom_site_calc_flag
_atom_site_refinement_flags
_atom_site_occupancy
_atom_site_disorder_assembly
_atom_site_disorder_group
_atom_site_type_symbol
C1 0.56240(9) 1.3946(2) 0.17290(11) 0.0257(3) Uani d . 1 . . C
C2 0.63033(7) 1.1809(2) 0.14793(10) 0.0196(3) Uani d . 1 . . C
C3 0.62640(8) 1.0805(2) 0.03184(10) 0.0237(3) Uani d . 1 . . C
C4 0.69990(8) 1.0812(2) 0.23902(10) 0.0223(3) Uani d . 1 . . C
C5 0.68910(8) 0.8862(2) 0.00720(10) 0.0237(3) Uani d . 1 . . C
C6 0.76300(8) 0.8860(2) 0.21554(10) 0.0222(3) Uani d . 1 . . C
C7 0.75825(7) 0.7849(2) 0.09897(10) 0.0203(3) Uani d . 1 . . C
C8 0.82239(8) 0.5801(2) 0.07380(9) 0.0216(3) Uani d . 1 . . C
C9 0.87491(7) 0.4075(2) 0.05173(9) 0.0212(3) Uani d . 1 . . C
C10 0.93817(7) 0.2014(2) 0.02552(9) 0.0195(3) Uani d . 1 . . C
C11 0.93330(8) 0.1070(2) -0.09229(10) 0.0218(3) Uani d . 1 . . C
C12 1.00581(8) 0.0917(2) 0.11751(10) 0.0220(3) Uani d . 1 . . C
H1A 0.5877(13) 1.579(4) 0.1600(16) 0.076(6) Uiso d . 1 . . H
H1B 0.5533(11) 1.389(3) 0.2561(17) 0.071(5) Uiso d . 1 . . H
H1C 0.5001(12) 1.375(4) 0.1205(16) 0.071(5) Uiso d . 1 . . H
H3 0.5775(9) 1.142(3) -0.0349(12) 0.035(4) Uiso d . 1 . . H
H4 0.7049(9) 1.152(2) 0.3221(12) 0.033(3) Uiso d . 1 . . H
H5 0.6839(8) 0.818(3) -0.0762(12) 0.033(3) Uiso d . 1 . . H
H6 0.8107(9) 0.821(3) 0.2801(12) 0.034(3) Uiso d . 1 . . H
H11 0.8859(9) 0.180(3) -0.1569(11) 0.031(3) Uiso d . 1 . . H
H12 1.0106(8) 0.154(2) 0.2018(11) 0.030(3) Uiso d . 1 . . H

loop_
_atom_site_aniso_label
_atom_site_aniso_U_11
_atom_site_aniso_U_22
_atom_site_aniso_U_33
_atom_site_aniso_U_12
_atom_site_aniso_U_13
_atom_site_aniso_U_23
C1 0.0272(7) 0.0222(7) 0.0298(7) 0.0051(5) 0.0106(5) 0.0005(5)
C2 0.0213(6) 0.0160(5) 0.0233(6) -0.0003(4) 0.0085(4) 0.0013(4)
C3 0.0235(6) 0.0250(6) 0.0223(6) 0.0041(4) 0.0034(5) 0.0027(5)
C4 0.0256(6) 0.0213(6) 0.0207(6) 0.0002(4) 0.0058(5) -0.0025(5)
C5 0.0274(6) 0.0242(6) 0.0204(6) 0.0021(5) 0.0064(5) -0.0023(4)
C6 0.0214(6) 0.0217(6) 0.0227(6) 0.0025(4) 0.0018(5) 0.0012(4)
C7 0.0205(6) 0.0162(5) 0.0259(6) 0.0000(4) 0.0082(5) 0.0001(4)
C8 0.0217(6) 0.0196(6) 0.0243(6) -0.0009(4) 0.0063(5) 0.0003(4)
C9 0.0207(6) 0.0193(6) 0.0244(6) -0.0005(4) 0.0062(5) -0.0001(4)
C10 0.0182(5) 0.0164(6) 0.0253(6) -0.0004(4) 0.0075(4) 0.0000(4)
C11 0.0210(6) 0.0212(6) 0.0229(6) 0.0020(4) 0.0034(5) 0.0018(4)
C12 0.0238(6) 0.0213(6) 0.0216(6) -0.0005(4) 0.0063(5) -0.0018(4)

loop_
_atom_type_symbol
_atom_type_description
_atom_type_scat_dispersion_real
_atom_type_scat_dispersion_imag
_atom_type_scat_source
C C 0.0033 0.0016 'International Tables Vol C Tables 4.2.6.8 and 6.1.1.4'
H H 0.0000 0.0000 'International Tables Vol C Tables 4.2.6.8 and 6.1.1.4'

loop_
_geom_angle_atom_site_label_1
_geom_angle_atom_site_label_2
_geom_angle_atom_site_label_3
_geom_angle_site_symmetry_1
_geom_angle
_geom_angle_publ_flag
C2 C1 H1A . 109.6(10) no
C2 C1 H1B . 112.0(10) no
H1A C1 H1B . 106.5(14) no
C2 C1 H1C . 112.2(10) no
H1A C1 H1C . 108.8(14) no
H1B C1 H1C . 107.5(13) no
C4 C2 C3 . 117.91(10) no
C4 C2 C1 . 121.35(10) no
C3 C2 C1 . 120.73(10) no
C5 C3 C2 . 121.40(11) no
C5 C3 H3 . 118.0(8) no
C2 C3 H3 . 120.6(8) no
C6 C4 C2 . 121.23(10) no
C6 C4 H4 . 119.2(7) no
C2 C4 H4 . 119.5(7) no
C3 C5 C7 . 120.52(10) no
C3 C5 H5 . 119.2(7) no
C7 C5 H5 . 120.3(7) no
C4 C6 C7 . 120.52(10) no
C4 C6 H6 . 119.6(7) no
C7 C6 H6 . 119.9(7) no
C5 C7 C6 . 118.41(10) no
C5 C7 C8 . 120.53(9) no
C6 C7 C8 . 121.05(10) no
C7 C8 C9 . 179.10(12) yes
C8 C9 C10 . 179.76(14) yes
C11 C10 C12 . 118.84(10) no
C11 C10 C9 . 120.63(10) no
C12 C10 C9 . 120.53(10) no
C12 C11 C10 3_755 120.62(10) no
C12 C11 H11 3_755 119.8(7) no
C10 C11 H11 . 119.6(7) no
C11 C12 C10 3_755 120.54(10) no
C11 C12 H12 3_755 119.0(7) no
C10 C12 H12 . 120.5(7) no

loop_
_geom_bond_atom_site_label_1
_geom_bond_atom_site_label_2
_geom_bond_site_symmetry_2
_geom_bond_distance
_geom_bond_publ_flag
C1 C2 . 1.5054(15) y
C1 H1A . 1.000(18) no
C1 H1B . 0.974(18) no
C1 H1C . 0.990(18) no
C2 C4 . 1.3921(15) no
C2 C3 . 1.3932(15) no
C3 C5 . 1.3853(15) no
C3 H3 . 0.984(13) no
C4 C6 . 1.3883(15) no
C4 H4 . 0.991(13) no
C5 C7 . 1.3958(15) no
C5 H5 . 0.989(13) no
C6 C7 . 1.3978(15) no
C6 H6 . 0.964(13) no
C7 C8 . 1.4378(14) y
C8 C9 . 1.1992(15) y
C9 C10 . 1.4372(14) y
C10 C11 . 1.3995(15) no
C10 C12 . 1.4002(15) no
C11 C12 3_755 1.3842(15) no
C11 H11 . 0.975(13) no
C12 C11 3_755 1.3842(15) no
C12 H12 . 0.992(12) no

loop_
_geom_hbond_atom_site_label_D
_geom_hbond_atom_site_label_H
_geom_hbond_atom_site_label_A
_geom_hbond_site_symmetry_A
_geom_hbond_distance_DH
_geom_hbond_distance_HA
_geom_hbond_distance_DA
_geom_hbond_angle_DHA
_geom_hbond_publ_flag
C1 H1A Cg1 1_545 1.000(18) 2.605(19) 3.578(2) 164(2) y

loop_
_geom_torsion_atom_site_label_1
_geom_torsion_atom_site_label_2
_geom_torsion_atom_site_label_3
_geom_torsion_atom_site_label_4
_geom_torsion_site_symmetry_4
_geom_torsion
_geom_torsion_publ_flag
C4 C2 C3 C5 . 0.41(17) no
C1 C2 C3 C5 . 179.25(10) no
C3 C2 C4 C6 . -0.58(17) no
C1 C2 C4 C6 . -179.41(10) no
C2 C3 C5 C7 . 0.15(18) no
C2 C4 C6 C7 . 0.19(17) no
C3 C5 C7 C6 . -0.54(17) no
C3 C5 C7 C8 . 179.00(10) no
C4 C6 C7 C5 . 0.37(17) no
C4 C6 C7 C8 . -179.16(10) no
C12 C10 C11 C12 3_755 0.07(18) no
C9 C10 C11 C12 3_755 -179.96(9) no
C11 C10 C12 C11 3_755 -0.07(18) no
C9 C10 C12 C11 3_755 179.96(9) no
